data_7714985
loop_
_publ_author_name
'Vishwajith, Nagale S.'
'Sharma, Mridul Krishna'
'Jain, Isha'
'Vishnoi, Pratap'

_publ_section_title
;
 [NH<sub>3</sub>(CH<sub>2</sub>)<sub>4</sub>NH<sub>3</sub>]SnX<sub>4</sub>
 (X = Br, I): Dion-Jacobson type 2-D perovskites with short interlayer
 spacing.
;
_journal_issue 6
_journal_name_full 'Dalton transactions (Cambridge, England : 2003)'
_journal_page_first 2465
_journal_page_last 2470
_journal_paper_doi 10.1039/d3dt03772j
_journal_volume 53
_journal_year 2024
_chemical_formula_sum 'C4 H14 Br4 N2 Sn'
_chemical_formula_weight 528.50
_space_group_crystal_system monoclinic
_space_group_IT_number 15
_space_group_name_Hall '-C 2yc'
_space_group_name_H-M_alt 'C 1 2/c 1'
_atom_sites_solution_hydrogens geom
_audit_creation_method SHELXL-2018/3
_audit_update_record
;
2023-10-26 deposited with the CCDC.	2024-01-15 downloaded from the CCDC.
;
_cell_angle_alpha 90
_cell_angle_beta 100.415(2)
_cell_angle_gamma 90
_cell_formula_units_Z 8
_cell_length_a 11.6179(5)
_cell_length_b 11.8042(5)
_cell_length_c 19.4177(8)
_cell_measurement_reflns_used 3868
_cell_measurement_temperature 273(2)
_cell_measurement_theta_max 22.42
_cell_measurement_theta_min 3.45
_cell_volume 2619.07(19)
_computing_structure_refinement 'SHELXL-2018/3 (Sheldrick, 2018)'
_diffrn_ambient_temperature 273(2)
_diffrn_measured_fraction_theta_full 1.000
_diffrn_measured_fraction_theta_max 1.000
_diffrn_measurement_device_type 'Bruker APEX-II CCD'
_diffrn_measurement_method '\f and \w scans'
_diffrn_radiation_type MoK\a
_diffrn_radiation_wavelength 0.71073
_diffrn_reflns_av_R_equivalents 0.1354
_diffrn_reflns_av_unetI/netI 0.0852
_diffrn_reflns_Laue_measured_fraction_full 1.000
_diffrn_reflns_Laue_measured_fraction_max 1.000
_diffrn_reflns_limit_h_max 14
_diffrn_reflns_limit_h_min -14
_diffrn_reflns_limit_k_max 15
_diffrn_reflns_limit_k_min -15
_diffrn_reflns_limit_l_max 24
_diffrn_reflns_limit_l_min -24
_diffrn_reflns_number 21599
_diffrn_reflns_point_group_measured_fraction_full 1.000
_diffrn_reflns_point_group_measured_fraction_max 1.000
_diffrn_reflns_theta_full 25.242
_diffrn_reflns_theta_max 27.100
_diffrn_reflns_theta_min 2.133
_exptl_absorpt_coefficient_mu 14.113
_exptl_absorpt_correction_T_max 0.7455
_exptl_absorpt_correction_T_min 0.5590
_exptl_absorpt_correction_type multi-scan
_exptl_absorpt_process_details SADABS
_exptl_crystal_colour yellow
_exptl_crystal_density_diffrn 2.681
_exptl_crystal_description block
_exptl_crystal_F_000 1936
_exptl_crystal_size_max 0.06
_exptl_crystal_size_mid 0.05
_exptl_crystal_size_min 0.04
_refine_diff_density_max 0.776
_refine_diff_density_min -0.751
_refine_diff_density_rms 0.183
_refine_ls_extinction_coef 0.00010(2)
_refine_ls_extinction_expression Fc^*^=kFc[1+0.001xFc^2^\l^3^/sin(2\q)]^-1/4^
_refine_ls_extinction_method 'SHELXL-2018/3 (Sheldrick 2018)'
_refine_ls_goodness_of_fit_ref 0.970
_refine_ls_hydrogen_treatment constr
_refine_ls_matrix_type full
_refine_ls_number_parameters 104
_refine_ls_number_reflns 2900
_refine_ls_number_restraints 0
_refine_ls_restrained_S_all 0.970
_refine_ls_R_factor_all 0.0956
_refine_ls_R_factor_gt 0.0432
_refine_ls_shift/su_max 0.001
_refine_ls_shift/su_mean 0.000
_refine_ls_structure_factor_coef Fsqd
_refine_ls_weighting_details 'w=1/[\s^2^(Fo^2^)+(0.0127P)^2^] where P=(Fo^2^+2Fc^2^)/3'
_refine_ls_weighting_scheme calc
_refine_ls_wR_factor_gt 0.0654
_refine_ls_wR_factor_ref 0.0777
_reflns_Friedel_coverage 0.000
_reflns_number_gt 1773
_reflns_number_total 2900
_reflns_threshold_expression 'I > 2\s(I)'
_cod_data_source_file d3dt03772j2.cif
_cod_data_source_block shelx_CCDC1
_cod_depositor_comments
;
The following automatic conversions were performed:

data item '_exptl_absorpt_correction_type' value 'MULTI-SCAN' was
changed to 'multi-scan' in accordance with the
/home/data/users/saulius/crontab/automatic-downloads/rss-feeds/RSC/lib/dictionaries/cif_core.dic
dictionary named 'cif_core.dic' version 2.4.2 last updated on
2011-04-26.

Automatic conversion script
Id: cif_fix_values 8170 2020-07-09 18:12:32Z antanas 

 Adding full bibliography for 7714983--7714985.cif.
;
_cod_original_sg_symbol_H-M 'C 2/c'
_cod_database_code 7714985
_shelx_shelxl_version_number 2018/3
_shelx_space_group_comment
;
The symmetry employed for this shelxl refinement is uniquely defined
by the following loop, which should always be used as a source of
symmetry information in preference to the above space-group names.
They are only intended as comments.
;
_shelx_estimated_absorpt_t_min 0.5590
_shelx_estimated_absorpt_t_max 0.7455

loop_
_space_group_symop_operation_xyz
'x, y, z'
'-x, y, -z+1/2'
'x+1/2, y+1/2, z'
'-x+1/2, y+1/2, -z+1/2'
'-x, -y, -z'
'x, -y, z-1/2'
'-x+1/2, -y+1/2, -z'
'x+1/2, -y+1/2, z-1/2'

loop_
_atom_site_label
_atom_site_type_symbol
_atom_site_fract_x
_atom_site_fract_y
_atom_site_fract_z
_atom_site_U_iso_or_equiv
_atom_site_adp_type
_atom_site_occupancy
_atom_site_site_symmetry_order
_atom_site_calc_flag
_atom_site_refinement_flags_posn
_atom_site_refinement_flags_adp
_atom_site_refinement_flags_occupancy
_atom_site_disorder_assembly
_atom_site_disorder_group
Sn1 Sn 0.24880(4) 0.54201(4) 0.74371(3) 0.03027(16) Uani 1 1 d . . . . .
Br1 Br 0.28055(7) 0.54737(7) 0.88958(4) 0.0438(2) Uani 1 1 d . . . . .
Br5 Br 0.19515(8) 0.31633(6) 0.74931(5) 0.0456(3) Uani 1 1 d . . . . .
Br2 Br 0.000000 0.59239(10) 0.750000 0.0513(4) Uani 1 2 d S T P . .
Br3 Br 0.19186(8) 0.50452(8) 0.57797(5) 0.0511(3) Uani 1 1 d . . . . .
Br4 Br 0.500000 0.48321(11) 0.750000 0.0531(4) Uani 1 2 d S T P . .
N2 N 0.3844(5) 0.2916(5) 0.6229(3) 0.0470(18) Uani 1 1 d . . . . .
H2A H 0.331928 0.341194 0.601719 0.056 Uiso 1 1 calc R U . . .
H2B H 0.401773 0.307520 0.668382 0.056 Uiso 1 1 calc R U . . .
H2C H 0.354854 0.221963 0.617104 0.056 Uiso 1 1 calc R U . . .
N1 N 0.5513(6) 0.1314(6) 0.3959(4) 0.060(2) Uani 1 1 d . . . . .
H1A H 0.551540 0.118196 0.350798 0.072 Uiso 1 1 calc R U . . .
H1B H 0.484329 0.106855 0.406698 0.072 Uiso 1 1 calc R U . . .
H1C H 0.610903 0.094985 0.421893 0.072 Uiso 1 1 calc R U . . .
C2 C 0.4710(6) 0.2621(6) 0.5190(4) 0.040(2) Uani 1 1 d . . . . .
H2D H 0.404215 0.302410 0.493129 0.048 Uiso 1 1 calc R U . . .
H2E H 0.453222 0.181752 0.516465 0.048 Uiso 1 1 calc R U . . .
C4 C 0.5632(7) 0.2548(6) 0.4098(4) 0.049(2) Uani 1 1 d . . . . .
H4A H 0.493930 0.292774 0.384985 0.059 Uiso 1 1 calc R U . . .
H4B H 0.629836 0.282835 0.391127 0.059 Uiso 1 1 calc R U . . .
C3 C 0.5791(7) 0.2850(7) 0.4857(4) 0.048(2) Uani 1 1 d . . . . .
H3A H 0.598775 0.364786 0.491051 0.058 Uiso 1 1 calc R U . . .
H3B H 0.644619 0.242254 0.511063 0.058 Uiso 1 1 calc R U . . .
C1 C 0.4913(7) 0.2985(8) 0.5922(4) 0.054(2) Uani 1 1 d . . . . .
H1D H 0.519480 0.375982 0.595120 0.065 Uiso 1 1 calc R U . . .
H1E H 0.551452 0.251252 0.619070 0.065 Uiso 1 1 calc R U . . .

loop_
_atom_site_aniso_label
_atom_site_aniso_U_11
_atom_site_aniso_U_22
_atom_site_aniso_U_33
_atom_site_aniso_U_23
_atom_site_aniso_U_13
_atom_site_aniso_U_12
Sn1 0.0298(3) 0.0274(3) 0.0346(3) -0.0008(3) 0.0085(2) -0.0010(2)
Br1 0.0469(5) 0.0457(5) 0.0371(5) -0.0033(4) 0.0035(4) 0.0031(4)
Br5 0.0603(6) 0.0276(4) 0.0537(6) -0.0018(4) 0.0233(4) -0.0030(4)
Br2 0.0362(7) 0.0480(8) 0.0669(10) 0.000 0.0020(6) 0.000
Br3 0.0534(6) 0.0506(6) 0.0505(6) 0.0044(5) 0.0125(4) -0.0042(4)
Br4 0.0414(7) 0.0646(9) 0.0553(9) 0.000 0.0138(6) 0.000
N2 0.046(4) 0.048(4) 0.049(5) -0.007(4) 0.014(4) -0.004(4)
N1 0.059(5) 0.060(5) 0.069(6) -0.019(4) 0.033(4) -0.012(4)
C2 0.042(5) 0.040(5) 0.039(6) -0.002(4) 0.006(4) -0.005(4)
C4 0.048(5) 0.049(6) 0.055(7) 0.006(5) 0.020(5) 0.012(4)
C3 0.061(6) 0.045(5) 0.041(6) 0.003(4) 0.015(4) -0.018(4)
C1 0.043(5) 0.082(7) 0.040(6) -0.007(5) 0.013(4) -0.015(5)

loop_
_atom_type_symbol
_atom_type_description
_atom_type_scat_dispersion_real
_atom_type_scat_dispersion_imag
_atom_type_scat_source
C C 0.0033 0.0016 'International Tables Vol C Tables 4.2.6.8 and 6.1.1.4'
H H 0.0000 0.0000 'International Tables Vol C Tables 4.2.6.8 and 6.1.1.4'
Br Br -0.2901 2.4595 'International Tables Vol C Tables 4.2.6.8 and 6.1.1.4'
N N 0.0061 0.0033 'International Tables Vol C Tables 4.2.6.8 and 6.1.1.4'
Sn Sn -0.6537 1.4246 'International Tables Vol C Tables 4.2.6.8 and 6.1.1.4'

loop_
_geom_angle_atom_site_label_1
_geom_angle_atom_site_label_2
_geom_angle_atom_site_label_3
_geom_angle
_geom_angle_site_symmetry_1
_geom_angle_site_symmetry_3
_geom_angle_publ_flag
Br5 Sn1 Br1 88.34(3) . . ?
Br5 Sn1 Br2 87.88(3) . . ?
Br1 Sn1 Br2 84.55(2) . . ?
Br5 Sn1 Br4 90.00(3) . . ?
Br1 Sn1 Br4 90.86(2) . . ?
Br2 Sn1 Br4 174.99(2) . . ?
Br5 Sn1 Br3 84.16(3) . . ?
Br1 Sn1 Br3 172.03(3) . . ?
Br2 Sn1 Br3 92.48(2) . . ?
Br4 Sn1 Br3 91.83(2) . . ?
Sn1 Br2 Sn1 156.94(5) . 2_556 ?
Sn1 Br4 Sn1 153.07(5) 2_656 . ?
C1 N2 H2A 109.5 . . ?
C1 N2 H2B 109.5 . . ?
H2A N2 H2B 109.5 . . ?
C1 N2 H2C 109.5 . . ?
H2A N2 H2C 109.5 . . ?
H2B N2 H2C 109.5 . . ?
C4 N1 H1A 109.5 . . ?
C4 N1 H1B 109.5 . . ?
H1A N1 H1B 109.5 . . ?
C4 N1 H1C 109.5 . . ?
H1A N1 H1C 109.5 . . ?
H1B N1 H1C 109.5 . . ?
C1 C2 C3 110.9(6) . . ?
C1 C2 H2D 109.5 . . ?
C3 C2 H2D 109.5 . . ?
C1 C2 H2E 109.5 . . ?
C3 C2 H2E 109.5 . . ?
H2D C2 H2E 108.0 . . ?
N1 C4 C3 113.8(7) . . ?
N1 C4 H4A 108.8 . . ?
C3 C4 H4A 108.8 . . ?
N1 C4 H4B 108.8 . . ?
C3 C4 H4B 108.8 . . ?
H4A C4 H4B 107.7 . . ?
C4 C3 C2 114.1(7) . . ?
C4 C3 H3A 108.7 . . ?
C2 C3 H3A 108.7 . . ?
C4 C3 H3B 108.7 . . ?
C2 C3 H3B 108.7 . . ?
H3A C3 H3B 107.6 . . ?
C2 C1 N2 112.2(6) . . ?
C2 C1 H1D 109.2 . . ?
N2 C1 H1D 109.2 . . ?
C2 C1 H1E 109.2 . . ?
N2 C1 H1E 109.2 . . ?
H1D C1 H1E 107.9 . . ?

loop_
_geom_bond_atom_site_label_1
_geom_bond_atom_site_label_2
_geom_bond_distance
_geom_bond_site_symmetry_2
_geom_bond_publ_flag
Sn1 Br5 2.7426(9) . ?
Sn1 Br1 2.7902(10) . ?
Sn1 Br2 2.9751(6) . ?
Sn1 Br4 2.9808(6) . ?
Sn1 Br3 3.1971(11) . ?
N2 C1 1.474(9) . ?
N2 H2A 0.8900 . ?
N2 H2B 0.8900 . ?
N2 H2C 0.8900 . ?
N1 C4 1.483(9) . ?
N1 H1A 0.8900 . ?
N1 H1B 0.8900 . ?
N1 H1C 0.8900 . ?
C2 C1 1.461(10) . ?
C2 C3 1.537(10) . ?
C2 H2D 0.9700 . ?
C2 H2E 0.9700 . ?
C4 C3 1.496(10) . ?
C4 H4A 0.9700 . ?
C4 H4B 0.9700 . ?
C3 H3A 0.9700 . ?
C3 H3B 0.9700 . ?
C1 H1D 0.9700 . ?
C1 H1E 0.9700 . ?

loop_
_geom_torsion_atom_site_label_1
_geom_torsion_atom_site_label_2
_geom_torsion_atom_site_label_3
_geom_torsion_atom_site_label_4
_geom_torsion
_geom_torsion_site_symmetry_1
_geom_torsion_site_symmetry_2
_geom_torsion_site_symmetry_3
_geom_torsion_site_symmetry_4
_geom_torsion_publ_flag
N1 C4 C3 C2 -67.6(9) . . . . ?
C1 C2 C3 C4 -177.4(7) . . . . ?
C3 C2 C1 N2 172.5(7) . . . . ?
